data_4127337
loop_
_publ_author_name
'Zhang, Qian'
'Wang, Ting'
'Zhang, Xinhao'
'Tong, Shuo'
'Wu, Yun-Dong'
'Wang, Mei-Xiang'

_publ_section_title
;
 Radical Reactivity, Catalysis and Reaction Mechanism of Arylcopper(II)
 Compounds: The Missing Link in Organocopper Chemistry.
;
_journal_name_full 'Journal of the American Chemical Society'
_journal_paper_doi 10.1021/jacs.9b10226
_journal_year 2019
_chemical_formula_moiety 'C32 H33 N9'
_chemical_formula_sum 'C32 H33 N9'
_chemical_formula_weight 543.67
_space_group_crystal_system monoclinic
_space_group_IT_number 14
_space_group_name_Hall '-P 2ybc'
_space_group_name_H-M_alt 'P 1 21/c 1'
_symmetry_space_group_name_Hall '-P 2ybc'
_symmetry_space_group_name_H-M 'P 1 21/c 1'
_atom_sites_solution_hydrogens geom
_atom_sites_solution_primary direct
_audit_creation_date 2016-04-28
_audit_creation_method
;
Olex2 1.2
(compiled 2016.02.19 svn.r3266 for OlexSys, GUI svn.r5155)
;
_cell_angle_alpha 90
_cell_angle_beta 98.250(3)
_cell_angle_gamma 90
_cell_formula_units_Z 4
_cell_length_a 9.670(2)
_cell_length_b 17.076(4)
_cell_length_c 17.710(4)
_cell_measurement_reflns_used 6988
_cell_measurement_temperature 173.1500
_cell_measurement_theta_max 27.4819
_cell_measurement_theta_min 2.2737
_cell_volume 2894.1(11)
_computing_cell_refinement 'CrystalClear (Rigaku Inc., 2007)'
_computing_data_collection 'CrystalClear (Rigaku Inc., 2007)'
_computing_data_reduction 'CrystalClear (Rigaku Inc., 2007)'
_computing_molecular_graphics 'Olex2 (Dolomanov et al., 2009)'
_computing_publication_material 'CIFTAB (Sheldrick, 2013)'
_computing_structure_refinement 'SHELXL (Sheldrick, 2014)'
_computing_structure_solution
;
'SHELXT (Sheldrick, 2014)'
;
_diffrn_ambient_temperature 173.1500
_diffrn_detector_area_resol_mean 28.5714
_diffrn_measured_fraction_theta_full 0.995
_diffrn_measured_fraction_theta_max 0.992
_diffrn_measurement_details
;
scan:
    Number of images: 360
               Slice: -110.0000 - 70.0000
         Image width: 0.5000
            Exp time: 15.0000
       Rotation axis: Omega
               Omega: 0.0000
                 Chi: 45.0000
                 Phi: 90.0000
                 XTD: 45.0751
              2theta: -19.7567
scan:
    Number of images: 240
               Slice: -110.0000 - 10.0000
         Image width: 0.5000
            Exp time: 15.0000
       Rotation axis: Omega
               Omega: 0.0000
                 Chi: 45.0000
                 Phi: 180.0000
                 XTD: 45.0751
              2theta: -19.7567
;
_diffrn_measurement_device
;
Saturn724+ (2x2 bin mode)
;
_diffrn_measurement_device_details
;
AFC10: Fixed Chi 2 circle
;
_diffrn_measurement_device_type 'Saturn724+ CCD'
_diffrn_measurement_method '\w scans at fixed \c = 45\%'
_diffrn_orient_matrix_type d*Trek
_diffrn_orient_matrix_UB_11 0.0264
_diffrn_orient_matrix_UB_12 -0.0639
_diffrn_orient_matrix_UB_13 -0.0783
_diffrn_orient_matrix_UB_21 0.0093
_diffrn_orient_matrix_UB_22 -0.0432
_diffrn_orient_matrix_UB_23 0.0384
_diffrn_orient_matrix_UB_31 -0.0518
_diffrn_orient_matrix_UB_32 -0.0211
_diffrn_orient_matrix_UB_33 -0.0112
_diffrn_radiation_detector CCD
_diffrn_radiation_monochromator 'Graphite Monochromator'
_diffrn_radiation_type MoK\a
_diffrn_radiation_wavelength 0.71073
_diffrn_reflns_av_R_equivalents 0.0363
_diffrn_reflns_av_unetI/netI 0.0377
_diffrn_reflns_Laue_measured_fraction_full 0.995
_diffrn_reflns_Laue_measured_fraction_max 0.992
_diffrn_reflns_limit_h_max 7
_diffrn_reflns_limit_h_min -12
_diffrn_reflns_limit_k_max 22
_diffrn_reflns_limit_k_min -22
_diffrn_reflns_limit_l_max 22
_diffrn_reflns_limit_l_min -23
_diffrn_reflns_number 18720
_diffrn_reflns_point_group_measured_fraction_full 0.995
_diffrn_reflns_point_group_measured_fraction_max 0.992
_diffrn_reflns_theta_full 26.000
_diffrn_reflns_theta_max 27.495
_diffrn_reflns_theta_min 2.831
_diffrn_source 'Sealed Tube'
_diffrn_source_current 30.0000
_diffrn_source_power 1.5000
_diffrn_source_voltage 50.0000
_exptl_absorpt_coefficient_mu 0.078
_exptl_absorpt_correction_T_max 1.0000
_exptl_absorpt_correction_T_min 0.7768
_exptl_absorpt_correction_type multi-scan
_exptl_absorpt_process_details 'CrystalClear (Rigaku Inc., 2007)'
_exptl_crystal_colour Colorless
_exptl_crystal_density_diffrn 1.248
_exptl_crystal_description block
_exptl_crystal_F_000 1152
_exptl_crystal_size_max 0.27
_exptl_crystal_size_mid 0.23
_exptl_crystal_size_min 0.22
_refine_diff_density_max 0.537
_refine_diff_density_min -0.470
_refine_diff_density_rms 0.053
_refine_ls_extinction_method none
_refine_ls_goodness_of_fit_ref 1.152
_refine_ls_hydrogen_treatment constr
_refine_ls_matrix_type full
_refine_ls_number_parameters 406
_refine_ls_number_reflns 6601
_refine_ls_number_restraints 0
_refine_ls_restrained_S_all 1.152
_refine_ls_R_factor_all 0.1100
_refine_ls_R_factor_gt 0.0931
_refine_ls_shift/su_max 0.000
_refine_ls_shift/su_mean 0.000
_refine_ls_structure_factor_coef Fsqd
_refine_ls_weighting_details 'w=1/[\s^2^(Fo^2^)+(0.0628P)^2^+2.5167P] where P=(Fo^2^+2Fc^2^)/3'
_refine_ls_weighting_scheme calc
_refine_ls_wR_factor_gt 0.1916
_refine_ls_wR_factor_ref 0.2020
_reflns_Friedel_coverage 0.000
_reflns_number_gt 5521
_reflns_number_total 6601
_reflns_threshold_expression 'I > 2\s(I)'
_cod_data_source_file ja9b10226_si_003.cif
_cod_data_source_block sa4736
_cod_original_cell_volume 2894.2(11)
_cod_database_code 4127337
_shelx_space_group_comment
;
The symmetry employed for this shelxl refinement is uniquely defined
by the following loop, which should always be used as a source of
symmetry information in preference to the above space-group names.
They are only intended as comments.
;
_diffrn_number_total 6831
_olex2_refinement_description
;
1. Fixed Uiso
 At 1.2 times of:
  All C(H) groups, All C(H,H,H,H) groups
 At 1.5 times of:
  All C(H,H,H) groups
2. Others
 Sof(H9BC)=Sof(H9BD)=Sof(C10A)=Sof(C12A)=Sof(H12D)=Sof(H12E)=Sof(H12F)=
 Sof(C13A)=Sof(H13D)=Sof(H13E)=Sof(H13F)=1-FVAR(1)
 Sof(H9AA)=Sof(H9AB)=Sof(C10)=Sof(C12)=Sof(H12A)=Sof(H12B)=Sof(H12C)=Sof(C13)=
 Sof(H13A)=Sof(H13B)=Sof(H13C)=FVAR(1)
3.a Ternary CH refined with riding coordinates:
 C7(H7)
3.b Secondary CH2 refined with riding coordinates:
 C9(H9AA,H9AB), C9(H9BC,H9BD)
3.c Aromatic/amide H refined with riding coordinates:
 C2(H2), C3(H3), C4(H4), C16(H16), C17(H17), C18(H18), C22(H22), C23(H23),
 C24(H24), C28(H28), C29(H29), C30(H30)
3.d Idealised Me refined as rotating group:
 C12(H12A,H12B,H12C), C13(H13A,H13B,H13C), C14(H14A,H14B,H14C), C20(H20A,H20B,
 H20C), C26(H26A,H26B,H26C), C32(H32A,H32B,H32C), C12A(H12D,H12E,H12F),
 C13A(H13D,H13E,H13F)
;
_shelx_shelxl_version_number 2014/7
_olex2_submission_special_instructions 'No special instructions were received'

loop_
_space_group_symop_operation_xyz
'x, y, z'
'-x, y+1/2, -z+1/2'
'-x, -y, -z'
'x, -y-1/2, z-1/2'

loop_
_atom_site_label
_atom_site_type_symbol
_atom_site_fract_x
_atom_site_fract_y
_atom_site_fract_z
_atom_site_U_iso_or_equiv
_atom_site_adp_type
_atom_site_occupancy
_atom_site_site_symmetry_order
_atom_site_calc_flag
_atom_site_refinement_flags_posn
_atom_site_refinement_flags_occupancy
_atom_site_disorder_assembly
_atom_site_disorder_group
N1 N 0.4804(2) 0.59548(14) 0.16922(19) 0.0595(8) Uani 1 1 d . . . .
N2 N 0.6748(2) 0.55579(13) 0.11846(13) 0.0398(5) Uani 1 1 d . . . .
N3 N 0.8805(2) 0.50845(14) 0.08334(14) 0.0432(5) Uani 1 1 d . . . .
N4 N 0.9149(2) 0.41116(14) 0.17852(13) 0.0414(5) Uani 1 1 d . . . .
N5 N 0.9463(2) 0.32012(16) 0.27939(14) 0.0489(6) Uani 1 1 d . . . .
N6 N 0.7483(2) 0.35487(13) 0.33011(12) 0.0360(5) Uani 1 1 d . . . .
N7 N 0.5457(3) 0.39489(19) 0.36933(14) 0.0568(7) Uani 1 1 d . . . .
N8 N 0.4913(4) 0.6626(3) 0.3720(2) 0.1042(15) Uani 1 1 d . . . .
N9 N 0.8447(3) 0.73181(18) 0.39818(18) 0.0681(8) Uani 1 1 d . . . .
C1 C 0.4988(3) 0.41871(17) 0.29201(15) 0.0389(6) Uani 1 1 d . . . .
C2 C 0.4257(3) 0.36575(16) 0.24288(16) 0.0400(6) Uani 1 1 d . . . .
H2 H 0.4113 0.3152 0.2597 0.048 Uiso 1 1 calc R . . .
C3 C 0.3738(3) 0.38673(17) 0.16929(17) 0.0420(6) Uani 1 1 d . . . .
H3 H 0.3258 0.3504 0.1362 0.050 Uiso 1 1 calc R . . .
C4 C 0.3933(3) 0.46228(17) 0.14478(17) 0.0426(6) Uani 1 1 d . . . .
H4 H 0.3571 0.4771 0.0954 0.051 Uiso 1 1 calc R . . .
C5 C 0.4670(3) 0.51606(16) 0.19387(18) 0.0426(7) Uani 1 1 d . . . .
C6 C 0.5238(3) 0.49429(16) 0.26763(17) 0.0421(6) Uani 1 1 d . . . .
C7 C 0.6188(3) 0.5474(2) 0.3217(2) 0.0669(10) Uani 1 1 d . . . .
H7 H 0.6353 0.5148 0.3677 0.080 Uiso 1 1 calc R . . .
C8 C 0.5481(3) 0.61217(18) 0.34825(17) 0.0456(7) Uani 1 1 d . . . .
C9 C 0.7607(3) 0.5553(2) 0.3029(2) 0.0644(10) Uani 1 1 d . . . .
H9AA H 0.7531 0.5868 0.2569 0.077 Uiso 0.756(8) 1 calc R P A 1
H9AB H 0.7891 0.5035 0.2890 0.077 Uiso 0.756(8) 1 calc R P A 1
H9BC H 0.7953 0.5020 0.3080 0.077 Uiso 0.244(8) 1 calc R P A 2
H9BD H 0.7438 0.5648 0.2483 0.077 Uiso 0.244(8) 1 calc R P A 2
C10 C 0.8824(6) 0.5888(4) 0.3572(4) 0.0456(14) Uani 0.756(8) 1 d . P A 1
C11 C 0.8588(3) 0.67027(18) 0.37656(18) 0.0488(7) Uani 1 1 d . . . .
C12 C 1.0155(5) 0.5882(5) 0.3176(5) 0.092(3) Uani 0.756(8) 1 d . P A 1
H12A H 1.0318 0.5362 0.3004 0.138 Uiso 0.756(8) 1 calc GR P A 1
H12B H 1.0943 0.6050 0.3531 0.138 Uiso 0.756(8) 1 calc GR P A 1
H12C H 1.0028 0.6232 0.2747 0.138 Uiso 0.756(8) 1 calc GR P A 1
C13 C 0.9076(7) 0.5385(3) 0.4272(4) 0.093(2) Uani 0.756(8) 1 d . P A 1
H13A H 0.8324 0.5452 0.4566 0.140 Uiso 0.756(8) 1 calc GR P A 1
H13B H 0.9941 0.5534 0.4574 0.140 Uiso 0.756(8) 1 calc GR P A 1
H13C H 0.9126 0.4846 0.4125 0.140 Uiso 0.756(8) 1 calc GR P A 1
C14 C 0.3601(3) 0.64656(18) 0.1698(2) 0.0576(9) Uani 1 1 d . . . .
H14A H 0.3058 0.6473 0.1200 0.086 Uiso 1 1 calc GR . . .
H14B H 0.3914 0.6986 0.1836 0.086 Uiso 1 1 calc GR . . .
H14C H 0.3036 0.6275 0.2062 0.086 Uiso 1 1 calc GR . . .
C15 C 0.5763(3) 0.61081(16) 0.11944(17) 0.0428(6) Uani 1 1 d . . . .
C16 C 0.5774(3) 0.68042(17) 0.07796(18) 0.0468(7) Uani 1 1 d . . . .
H16 H 0.5081 0.7180 0.0788 0.056 Uiso 1 1 calc R . . .
C17 C 0.6847(3) 0.69100(17) 0.03603(17) 0.0502(7) Uani 1 1 d . . . .
H17 H 0.6870 0.7363 0.0070 0.060 Uiso 1 1 calc R . . .
C18 C 0.7892(3) 0.63607(18) 0.03585(16) 0.0466(7) Uani 1 1 d . . . .
H18 H 0.8631 0.6440 0.0084 0.056 Uiso 1 1 calc R . . .
C19 C 0.7797(3) 0.56799(16) 0.07862(15) 0.0372(6) Uani 1 1 d . . . .
C20 C 1.0282(3) 0.5312(2) 0.0962(2) 0.0603(9) Uani 1 1 d . . . .
H20A H 1.0464 0.5673 0.0572 0.090 Uiso 1 1 calc GR . . .
H20B H 1.0855 0.4855 0.0945 0.090 Uiso 1 1 calc GR . . .
H20C H 1.0495 0.5557 0.1453 0.090 Uiso 1 1 calc GR . . .
C21 C 0.8430(3) 0.43525(16) 0.11311(15) 0.0387(6) Uani 1 1 d . . . .
C22 C 0.7313(3) 0.39389(17) 0.07360(16) 0.0411(6) Uani 1 1 d . . . .
H22 H 0.6848 0.4125 0.0275 0.049 Uiso 1 1 calc R . . .
C23 C 0.6914(3) 0.32516(17) 0.10407(16) 0.0415(6) Uani 1 1 d . . . .
H23 H 0.6167 0.2964 0.0792 0.050 Uiso 1 1 calc R . . .
C24 C 0.7641(3) 0.29923(17) 0.17258(16) 0.0422(6) Uani 1 1 d . . . .
H24 H 0.7394 0.2528 0.1947 0.051 Uiso 1 1 calc R . . .
C25 C 0.8741(3) 0.34392(17) 0.20726(16) 0.0416(6) Uani 1 1 d . . . .
C26 C 1.0976(3) 0.3211(3) 0.2904(2) 0.0768(12) Uani 1 1 d . . . .
H26A H 1.1299 0.3268 0.2419 0.115 Uiso 1 1 calc GR . . .
H26B H 1.1325 0.2730 0.3138 0.115 Uiso 1 1 calc GR . . .
H26C H 1.1307 0.3643 0.3227 0.115 Uiso 1 1 calc GR . . .
C27 C 0.8751(3) 0.32213(16) 0.34230(16) 0.0381(6) Uani 1 1 d . . . .
C28 C 0.9323(3) 0.29270(17) 0.41343(17) 0.0449(7) Uani 1 1 d . . . .
H28 H 1.0211 0.2706 0.4213 0.054 Uiso 1 1 calc R . . .
C29 C 0.8520(3) 0.29770(17) 0.47146(17) 0.0457(7) Uani 1 1 d . . . .
H29 H 0.8870 0.2779 0.5193 0.055 Uiso 1 1 calc R . . .
C30 C 0.7212(3) 0.33127(17) 0.46042(16) 0.0428(6) Uani 1 1 d . . . .
H30 H 0.6675 0.3350 0.4998 0.051 Uiso 1 1 calc R . . .
C31 C 0.6733(3) 0.35938(15) 0.38767(15) 0.0371(6) Uani 1 1 d . . . .
C32 C 0.4501(3) 0.4062(2) 0.42437(19) 0.0577(8) Uani 1 1 d . . . .
H32A H 0.3781 0.4423 0.4042 0.086 Uiso 1 1 calc GR . . .
H32B H 0.5001 0.4268 0.4708 0.086 Uiso 1 1 calc GR . . .
H32C H 0.4086 0.3569 0.4345 0.086 Uiso 1 1 calc GR . . .
C10A C 0.885(2) 0.6003(13) 0.3264(8) 0.038(4) Uani 0.244(8) 1 d . P A 2
C12A C 0.9072(17) 0.6292(10) 0.2463(9) 0.070(5) Uani 0.244(8) 1 d . P A 2
H12D H 0.9255 0.5852 0.2155 0.105 Uiso 0.244(8) 1 calc GR P A 2
H12E H 0.9854 0.6644 0.2511 0.105 Uiso 0.244(8) 1 calc GR P A 2
H12F H 0.8249 0.6559 0.2227 0.105 Uiso 0.244(8) 1 calc GR P A 2
C13A C 1.0167(15) 0.5612(9) 0.3684(11) 0.053(4) Uani 0.244(8) 1 d . P A 2
H13D H 1.0056 0.5528 0.4208 0.080 Uiso 0.244(8) 1 calc GR P A 2
H13E H 1.0958 0.5946 0.3659 0.080 Uiso 0.244(8) 1 calc GR P A 2
H13F H 1.0312 0.5119 0.3447 0.080 Uiso 0.244(8) 1 calc GR P A 2

loop_
_atom_site_aniso_label
_atom_site_aniso_U_11
_atom_site_aniso_U_22
_atom_site_aniso_U_33
_atom_site_aniso_U_23
_atom_site_aniso_U_13
_atom_site_aniso_U_12
N1 0.0373(12) 0.0368(13) 0.109(2) 0.0204(14) 0.0246(14) 0.0106(10)
N2 0.0303(10) 0.0397(12) 0.0479(13) 0.0071(10) 0.0000(9) -0.0010(9)
N3 0.0328(11) 0.0468(13) 0.0511(14) 0.0012(11) 0.0092(10) -0.0029(10)
N4 0.0298(10) 0.0509(14) 0.0436(13) -0.0012(11) 0.0057(9) 0.0045(10)
N5 0.0287(11) 0.0686(17) 0.0480(14) 0.0074(12) 0.0015(10) 0.0096(11)
N6 0.0301(10) 0.0385(12) 0.0375(12) 0.0016(9) -0.0014(8) 0.0010(9)
N7 0.0423(13) 0.091(2) 0.0371(13) 0.0005(13) 0.0058(10) 0.0221(14)
N8 0.065(2) 0.134(3) 0.111(3) -0.073(3) 0.003(2) 0.025(2)
N9 0.0691(19) 0.0556(17) 0.074(2) -0.0215(15) -0.0079(15) 0.0096(15)
C1 0.0298(12) 0.0479(15) 0.0390(14) -0.0011(12) 0.0049(10) 0.0105(11)
C2 0.0328(12) 0.0376(14) 0.0502(16) 0.0054(12) 0.0081(11) 0.0002(11)
C3 0.0317(12) 0.0468(15) 0.0459(16) -0.0027(13) -0.0005(11) -0.0071(11)
C4 0.0294(12) 0.0510(16) 0.0464(16) 0.0129(13) 0.0023(11) 0.0035(12)
C5 0.0253(11) 0.0345(13) 0.069(2) 0.0060(13) 0.0118(12) 0.0034(10)
C6 0.0271(12) 0.0413(15) 0.0562(18) -0.0140(13) 0.0002(11) 0.0056(11)
C7 0.0421(16) 0.064(2) 0.093(3) -0.039(2) 0.0060(17) 0.0003(15)
C8 0.0423(14) 0.0496(16) 0.0436(16) -0.0083(13) 0.0022(12) 0.0054(13)
C9 0.0372(15) 0.066(2) 0.089(3) -0.042(2) 0.0066(16) -0.0054(15)
C10 0.040(2) 0.043(3) 0.050(4) -0.012(3) -0.006(3) -0.0004(19)
C11 0.0452(15) 0.0436(16) 0.0547(18) -0.0075(14) -0.0031(13) -0.0006(13)
C12 0.035(2) 0.101(5) 0.141(7) -0.070(5) 0.015(4) -0.011(3)
C13 0.095(4) 0.055(3) 0.108(5) 0.010(3) -0.059(4) -0.014(3)
C14 0.0391(15) 0.0416(16) 0.092(3) 0.0097(16) 0.0106(16) 0.0104(13)
C15 0.0307(12) 0.0369(14) 0.0576(18) 0.0070(13) -0.0043(12) -0.0013(11)
C16 0.0456(15) 0.0369(14) 0.0541(18) 0.0048(13) -0.0055(13) -0.0011(12)
C17 0.068(2) 0.0372(15) 0.0426(16) 0.0066(13) -0.0006(14) -0.0093(14)
C18 0.0537(16) 0.0491(16) 0.0369(15) 0.0008(13) 0.0060(12) -0.0170(14)
C19 0.0329(12) 0.0441(15) 0.0329(13) -0.0017(11) -0.0006(10) -0.0086(11)
C20 0.0356(15) 0.079(2) 0.067(2) 0.0109(18) 0.0097(14) -0.0080(15)
C21 0.0316(12) 0.0455(15) 0.0405(15) -0.0037(12) 0.0102(10) 0.0043(11)
C22 0.0404(14) 0.0480(16) 0.0348(14) -0.0032(12) 0.0048(11) 0.0031(12)
C23 0.0395(13) 0.0446(15) 0.0401(15) -0.0070(12) 0.0043(11) 0.0010(12)
C24 0.0396(14) 0.0423(15) 0.0455(16) -0.0002(12) 0.0091(12) 0.0037(12)
C25 0.0303(12) 0.0524(16) 0.0425(15) -0.0008(13) 0.0065(11) 0.0100(12)
C26 0.0292(14) 0.129(4) 0.071(2) 0.010(2) 0.0026(15) 0.0123(19)
C27 0.0309(12) 0.0371(13) 0.0441(15) 0.0023(12) -0.0015(10) 0.0001(11)
C28 0.0355(13) 0.0458(16) 0.0491(17) 0.0099(13) -0.0081(12) 0.0010(12)
C29 0.0463(15) 0.0471(16) 0.0393(15) 0.0075(13) -0.0086(12) -0.0075(13)
C30 0.0456(15) 0.0455(15) 0.0356(14) -0.0014(12) 0.0000(11) -0.0088(12)
C31 0.0353(12) 0.0380(13) 0.0368(14) -0.0031(11) 0.0010(10) -0.0018(11)
C32 0.0523(18) 0.073(2) 0.0499(18) -0.0063(16) 0.0147(14) 0.0110(16)
C10A 0.052(8) 0.044(8) 0.018(7) -0.007(7) 0.008(7) -0.001(6)
C12A 0.066(9) 0.081(11) 0.063(10) -0.034(8) 0.009(7) -0.016(8)
C13A 0.040(7) 0.049(8) 0.073(11) 0.000(8) 0.020(7) 0.002(6)

loop_
_atom_type_symbol
_atom_type_description
_atom_type_scat_dispersion_real
_atom_type_scat_dispersion_imag
_atom_type_scat_source
C C 0.0033 0.0016 'International Tables Vol C Tables 4.2.6.8 and 6.1.1.4'
H H 0.0000 0.0000 'International Tables Vol C Tables 4.2.6.8 and 6.1.1.4'
N N 0.0061 0.0033 'International Tables Vol C Tables 4.2.6.8 and 6.1.1.4'

loop_
_geom_angle_atom_site_label_1
_geom_angle_atom_site_label_2
_geom_angle_atom_site_label_3
_geom_angle
C5 N1 C14 117.2(2)
C15 N1 C5 117.9(2)
C15 N1 C14 119.8(3)
C19 N2 C15 119.6(2)
C19 N3 C20 118.0(2)
C19 N3 C21 116.6(2)
C21 N3 C20 118.0(2)
C21 N4 C25 116.8(2)
C25 N5 C26 118.2(3)
C27 N5 C25 118.4(2)
C27 N5 C26 119.9(3)
C31 N6 C27 119.1(2)
C1 N7 C32 117.2(2)
C31 N7 C1 120.1(2)
C31 N7 C32 122.6(3)
C2 C1 N7 118.6(3)
C2 C1 C6 120.6(3)
C6 C1 N7 120.8(3)
C1 C2 H2 119.6
C3 C2 C1 120.8(3)
C3 C2 H2 119.6
C2 C3 H3 120.2
C2 C3 C4 119.5(3)
C4 C3 H3 120.2
C3 C4 H4 120.0
C3 C4 C5 120.1(3)
C5 C4 H4 120.0
C4 C5 N1 119.6(3)
C4 C5 C6 120.6(3)
C6 C5 N1 119.8(3)
C1 C6 C5 118.4(2)
C1 C6 C7 118.1(3)
C5 C6 C7 123.4(3)
C6 C7 H7 101.3
C8 C7 C6 113.4(3)
C8 C7 H7 101.3
C8 C7 C9 121.0(3)
C9 C7 C6 114.3(3)
C9 C7 H7 101.3
N8 C8 C7 177.4(4)
C7 C9 H9AA 106.4
C7 C9 H9AB 106.4
C7 C9 H9BC 102.3
C7 C9 H9BD 102.3
C7 C9 C10 123.8(4)
H9AA C9 H9AB 106.4
H9BC C9 H9BD 104.9
C10 C9 H9AA 106.4
C10 C9 H9AB 106.4
C10A C9 C7 139.1(7)
C10A C9 H9BC 102.3
C10A C9 H9BD 102.3
C9 C10 C12 109.2(5)
C11 C10 C9 112.0(4)
C11 C10 C12 106.2(5)
C11 C10 C13 111.4(5)
C13 C10 C9 109.1(5)
C13 C10 C12 108.9(6)
N9 C11 C10 173.9(4)
N9 C11 C10A 163.2(7)
C10 C12 H12A 109.5
C10 C12 H12B 109.5
C10 C12 H12C 109.5
H12A C12 H12B 109.5
H12A C12 H12C 109.5
H12B C12 H12C 109.5
C10 C13 H13A 109.5
C10 C13 H13B 109.5
C10 C13 H13C 109.5
H13A C13 H13B 109.5
H13A C13 H13C 109.5
H13B C13 H13C 109.5
N1 C14 H14A 109.5
N1 C14 H14B 109.5
N1 C14 H14C 109.5
H14A C14 H14B 109.5
H14A C14 H14C 109.5
H14B C14 H14C 109.5
N1 C15 C16 123.2(3)
N2 C15 N1 114.5(2)
N2 C15 C16 122.1(3)
C15 C16 H16 121.3
C17 C16 C15 117.4(3)
C17 C16 H16 121.3
C16 C17 H17 119.2
C16 C17 C18 121.6(3)
C18 C17 H17 119.2
C17 C18 H18 121.3
C17 C18 C19 117.3(3)
C19 C18 H18 121.3
N2 C19 N3 115.5(2)
N2 C19 C18 122.1(3)
C18 C19 N3 122.4(2)
N3 C20 H20A 109.5
N3 C20 H20B 109.5
N3 C20 H20C 109.5
H20A C20 H20B 109.5
H20A C20 H20C 109.5
H20B C20 H20C 109.5
N4 C21 N3 117.8(2)
N4 C21 C22 123.5(3)
C22 C21 N3 118.7(2)
C21 C22 H22 120.7
C23 C22 C21 118.6(3)
C23 C22 H22 120.7
C22 C23 H23 120.6
C22 C23 C24 118.8(3)
C24 C23 H23 120.6
C23 C24 H24 120.8
C25 C24 C23 118.4(3)
C25 C24 H24 120.8
N4 C25 N5 116.9(2)
N4 C25 C24 123.8(3)
C24 C25 N5 119.3(3)
N5 C26 H26A 109.5
N5 C26 H26B 109.5
N5 C26 H26C 109.5
H26A C26 H26B 109.5
H26A C26 H26C 109.5
H26B C26 H26C 109.5
N5 C27 C28 122.5(2)
N6 C27 N5 115.4(2)
N6 C27 C28 122.2(3)
C27 C28 H28 121.3
C29 C28 C27 117.3(3)
C29 C28 H28 121.3
C28 C29 H29 119.2
C30 C29 C28 121.7(3)
C30 C29 H29 119.2
C29 C30 H30 121.5
C29 C30 C31 116.9(3)
C31 C30 H30 121.5
N6 C31 N7 114.4(2)
N6 C31 C30 122.8(2)
N7 C31 C30 122.8(3)
N7 C32 H32A 109.5
N7 C32 H32B 109.5
N7 C32 H32C 109.5
H32A C32 H32B 109.5
H32A C32 H32C 109.5
H32B C32 H32C 109.5
C9 C10A C11 112.8(13)
C9 C10A C12A 97.4(11)
C9 C10A C13A 120.7(16)
C11 C10A C12A 109.9(14)
C11 C10A C13A 104.5(13)
C13A C10A C12A 111.4(15)
C10A C12A H12D 109.5
C10A C12A H12E 109.5
C10A C12A H12F 109.5
H12D C12A H12E 109.5
H12D C12A H12F 109.5
H12E C12A H12F 109.5
C10A C13A H13D 109.5
C10A C13A H13E 109.5
C10A C13A H13F 109.5
H13D C13A H13E 109.5
H13D C13A H13F 109.5
H13E C13A H13F 109.5

loop_
_geom_bond_atom_site_label_1
_geom_bond_atom_site_label_2
_geom_bond_distance
N1 C5 1.436(4)
N1 C14 1.455(4)
N1 C15 1.393(4)
N2 C15 1.339(3)
N2 C19 1.333(3)
N3 C19 1.402(4)
N3 C20 1.466(3)
N3 C21 1.424(4)
N4 C21 1.328(3)
N4 C25 1.338(4)
N5 C25 1.424(4)
N5 C26 1.448(4)
N5 C27 1.392(4)
N6 C27 1.337(3)
N6 C31 1.335(3)
N7 C1 1.438(4)
N7 C31 1.371(3)
N7 C32 1.450(4)
N8 C8 1.135(4)
N9 C11 1.133(4)
C1 C2 1.378(4)
C1 C6 1.393(4)
C2 H2 0.9300
C2 C3 1.375(4)
C3 H3 0.9300
C3 C4 1.383(4)
C4 H4 0.9300
C4 C5 1.389(4)
C5 C6 1.393(4)
C6 C7 1.526(4)
C7 H7 0.9800
C7 C8 1.416(4)
C7 C9 1.464(4)
C9 H9AA 0.9700
C9 H9AB 0.9700
C9 H9BC 0.9700
C9 H9BD 0.9700
C9 C10 1.520(7)
C9 C10A 1.43(2)
C10 C11 1.459(7)
C10 C12 1.552(10)
C10 C13 1.499(9)
C11 C10A 1.53(2)
C12 H12A 0.9600
C12 H12B 0.9600
C12 H12C 0.9600
C13 H13A 0.9600
C13 H13B 0.9600
C13 H13C 0.9600
C14 H14A 0.9600
C14 H14B 0.9600
C14 H14C 0.9600
C15 C16 1.398(4)
C16 H16 0.9300
C16 C17 1.372(4)
C17 H17 0.9300
C17 C18 1.380(4)
C18 H18 0.9300
C18 C19 1.398(4)
C20 H20A 0.9600
C20 H20B 0.9600
C20 H20C 0.9600
C21 C22 1.392(4)
C22 H22 0.9300
C22 C23 1.370(4)
C23 H23 0.9300
C23 C24 1.385(4)
C24 H24 0.9300
C24 C25 1.379(4)
C26 H26A 0.9600
C26 H26B 0.9600
C26 H26C 0.9600
C27 C28 1.395(4)
C28 H28 0.9300
C28 C29 1.377(4)
C29 H29 0.9300
C29 C30 1.376(4)
C30 H30 0.9300
C30 C31 1.391(4)
C32 H32A 0.9600
C32 H32B 0.9600
C32 H32C 0.9600
C10A C12A 1.55(2)
C10A C13A 1.54(3)
C12A H12D 0.9600
C12A H12E 0.9600
C12A H12F 0.9600
C13A H13D 0.9600
C13A H13E 0.9600
C13A H13F 0.9600

loop_
_geom_torsion_atom_site_label_1
_geom_torsion_atom_site_label_2
_geom_torsion_atom_site_label_3
_geom_torsion_atom_site_label_4
_geom_torsion
N1 C5 C6 C1 174.6(2)
N1 C5 C6 C7 -8.9(4)
N1 C15 C16 C17 174.5(3)
N2 C15 C16 C17 -0.5(4)
N3 C21 C22 C23 -177.1(2)
N4 C21 C22 C23 1.0(4)
N5 C27 C28 C29 -179.8(3)
N6 C27 C28 C29 0.7(4)
N7 C1 C2 C3 177.4(2)
N7 C1 C6 C5 -175.2(2)
N7 C1 C6 C7 8.1(4)
N9 C11 C10A C9 -109(3)
N9 C11 C10A C12A -2(4)
N9 C11 C10A C13A 118(3)
C1 N7 C31 N6 4.3(4)
C1 N7 C31 C30 -176.5(3)
C1 C2 C3 C4 -1.0(4)
C1 C6 C7 C8 -113.3(4)
C1 C6 C7 C9 102.4(4)
C2 C1 C6 C5 3.3(4)
C2 C1 C6 C7 -173.4(2)
C2 C3 C4 C5 1.1(4)
C3 C4 C5 N1 -176.7(2)
C3 C4 C5 C6 1.1(4)
C4 C5 C6 C1 -3.3(4)
C4 C5 C6 C7 173.3(3)
C5 N1 C15 N2 -19.7(4)
C5 N1 C15 C16 164.9(3)
C5 C6 C7 C8 70.1(4)
C5 C6 C7 C9 -74.1(4)
C6 C1 C2 C3 -1.2(4)
C6 C7 C9 C10 -165.3(4)
C6 C7 C9 C10A 172.2(12)
C7 C9 C10 C11 -62.5(7)
C7 C9 C10 C12 -179.9(5)
C7 C9 C10 C13 61.3(7)
C7 C9 C10A C11 -13(2)
C7 C9 C10A C12A -128.3(10)
C7 C9 C10A C13A 111.4(16)
C8 C7 C9 C10 53.4(7)
C8 C7 C9 C10A 31.0(14)
C14 N1 C5 C4 77.8(4)
C14 N1 C5 C6 -100.1(3)
C14 N1 C15 N2 -173.6(3)
C14 N1 C15 C16 11.0(5)
C15 N1 C5 C4 -76.8(3)
C15 N1 C5 C6 105.3(3)
C15 N2 C19 N3 177.7(2)
C15 N2 C19 C18 -1.6(4)
C15 C16 C17 C18 -1.3(4)
C16 C17 C18 C19 1.6(4)
C17 C18 C19 N2 -0.2(4)
C17 C18 C19 N3 -179.4(3)
C19 N2 C15 N1 -173.5(2)
C19 N2 C15 C16 1.9(4)
C19 N3 C21 N4 -115.5(3)
C19 N3 C21 C22 62.8(3)
C20 N3 C19 N2 -134.2(3)
C20 N3 C19 C18 45.0(4)
C20 N3 C21 N4 33.9(4)
C20 N3 C21 C22 -147.8(3)
C21 N3 C19 N2 15.2(3)
C21 N3 C19 C18 -165.6(2)
C21 N4 C25 N5 -176.8(2)
C21 N4 C25 C24 0.5(4)
C21 C22 C23 C24 -0.4(4)
C22 C23 C24 C25 0.0(4)
C23 C24 C25 N4 0.0(4)
C23 C24 C25 N5 177.2(2)
C25 N4 C21 N3 177.1(2)
C25 N4 C21 C22 -1.0(4)
C25 N5 C27 N6 -7.1(4)
C25 N5 C27 C28 173.5(3)
C26 N5 C25 N4 -48.5(4)
C26 N5 C25 C24 134.1(3)
C26 N5 C27 N6 151.6(3)
C26 N5 C27 C28 -27.9(5)
C27 N5 C25 N4 110.5(3)
C27 N5 C25 C24 -66.9(4)
C27 N6 C31 N7 179.2(2)
C27 N6 C31 C30 -0.1(4)
C27 C28 C29 C30 -0.9(4)
C28 C29 C30 C31 0.6(4)
C29 C30 C31 N6 -0.1(4)
C29 C30 C31 N7 -179.2(3)
C31 N6 C27 N5 -179.7(2)
C31 N6 C27 C28 -0.3(4)
C31 N7 C1 C2 88.6(3)
C31 N7 C1 C6 -92.8(3)
C32 N7 C1 C2 -88.1(4)
C32 N7 C1 C6 90.5(4)
C32 N7 C31 N6 -179.2(3)
C32 N7 C31 C30 0.1(5)
